data_4037483
loop_
_publ_author_name
'Rajesh, Manda'
'Puri, Surendra'
'Kant, Ruchir'
'Sridhar Reddy, Maddi'

_publ_section_title
;
 Ag-Catalyzed Intramolecular Sequential Vicinal Diamination of Alkynes
 with Isocyanates: Synthesis of Fused Indole-Cyclic Urea Derivatives.
;
_journal_issue 10
_journal_name_full 'The Journal of organic chemistry'
_journal_page_first 5169
_journal_page_last 5177
_journal_paper_doi 10.1021/acs.joc.7b00417
_journal_volume 82
_journal_year 2017
_chemical_compound_source 'see text'
_chemical_formula_moiety 'C23 H17 Cl N2 O'
_chemical_formula_sum 'C23 H17 Cl N2 O'
_chemical_formula_weight 372.84
_space_group_IT_number 14
_space_group_name_Hall '-P 2ybc'
_space_group_name_H-M_alt 'P 1 21/c 1'
_symmetry_cell_setting monoclinic
_symmetry_Int_Tables_number 14
_symmetry_space_group_name_Hall '-P 2ybc'
_symmetry_space_group_name_H-M 'P 1 21/c 1'
_atom_sites_solution_hydrogens geom
_atom_sites_solution_primary direct
_atom_sites_solution_secondary difmap
_cell_angle_alpha 90
_cell_angle_beta 93.816(8)
_cell_angle_gamma 90
_cell_formula_units_Z 4
_cell_length_a 8.550(3)
_cell_length_b 10.090(3)
_cell_length_c 21.776(7)
_cell_measurement_reflns_used 1726
_cell_measurement_temperature 293(2)
_cell_measurement_theta_max 25.4
_cell_measurement_theta_min 3.1
_cell_volume 1874.4(11)
_computing_cell_refinement
;
CrystalClear-SM Expert 2.1 b24 (Rigaku, 2012)
;
_computing_data_collection
;
CrystalClear-SM Expert 2.1 b24 (Rigaku, 2012)
;
_computing_data_reduction
;
CrystalClear-SM Expert 2.1 b24 (Rigaku, 2012)
;
_computing_molecular_graphics 'SHELXTL (Bruker, 1997)'
_computing_publication_material 'PLATON (Spek, 2003)''
_computing_structure_refinement 'SHELXTL (Bruker, 1997)'
_computing_structure_solution 'SHELXTL (Bruker, 1997)'
_diffrn_ambient_temperature 293(2)
_diffrn_detector CCD
_diffrn_detector_area_resol_mean 28.5714
_diffrn_measured_fraction_theta_full 0.969
_diffrn_measured_fraction_theta_max 0.969
_diffrn_measurement_device
;
AFC12 (Right): Kappa 3 circle
;
_diffrn_measurement_device_type
;
Rigaku Saturn724+ (4x4 bin mode)
;
_diffrn_measurement_method 'profile data from \w-scans'
_diffrn_measurement_specimen_support Loop
_diffrn_radiation_monochromator Confocal
_diffrn_radiation_type 'Mo K\a'
_diffrn_radiation_wavelength 0.71075
_diffrn_reflns_av_R_equivalents 0.0547
_diffrn_reflns_av_sigmaI/netI 0.0507
_diffrn_reflns_limit_h_max 7
_diffrn_reflns_limit_h_min -10
_diffrn_reflns_limit_k_max 12
_diffrn_reflns_limit_k_min -12
_diffrn_reflns_limit_l_max 26
_diffrn_reflns_limit_l_min -20
_diffrn_reflns_number 11473
_diffrn_reflns_theta_full 25.37
_diffrn_reflns_theta_max 25.37
_diffrn_reflns_theta_min 3.13
_diffrn_source MicroMax003_Mo
_diffrn_source_current 0.6
_diffrn_source_power 0.0
_diffrn_source_voltage 50.0
_exptl_absorpt_coefficient_mu 0.219
_exptl_absorpt_correction_T_max 0.958
_exptl_absorpt_correction_T_min 0.943
_exptl_absorpt_correction_type multi-scan
_exptl_absorpt_process_details 'REQAB (Rigaku, 1998)'
_exptl_crystal_colour Colorless
_exptl_crystal_density_diffrn 1.321
_exptl_crystal_density_method 'Not Measured'
_exptl_crystal_description Block
_exptl_crystal_F_000 776
_exptl_crystal_size_max 0.270
_exptl_crystal_size_mid 0.240
_exptl_crystal_size_min 0.200
_refine_diff_density_max 0.250
_refine_diff_density_min -0.199
_refine_diff_density_rms 0.041
_refine_ls_extinction_coef 0.0068(13)
_refine_ls_extinction_expression Fc^*^=kFc[1+0.001xFc^2^\l^3^/sin(2\q)]^-1/4^
_refine_ls_extinction_method SHELXL
_refine_ls_goodness_of_fit_ref 1.011
_refine_ls_hydrogen_treatment constr
_refine_ls_matrix_type full
_refine_ls_number_parameters 245
_refine_ls_number_reflns 3326
_refine_ls_number_restraints 0
_refine_ls_restrained_S_all 1.011
_refine_ls_R_factor_all 0.1004
_refine_ls_R_factor_gt 0.0525
_refine_ls_shift/su_max 0.000
_refine_ls_shift/su_mean 0.000
_refine_ls_structure_factor_coef Fsqd
_refine_ls_weighting_details 'calc w=1/[\s^2^(Fo^2^)+(0.0722P)^2^+0.0000P] where P=(Fo^2^+2Fc^2^)/3'
_refine_ls_weighting_scheme calc
_refine_ls_wR_factor_gt 0.1341
_refine_ls_wR_factor_ref 0.1508
_reflns_number_gt 1861
_reflns_number_total 3326
_reflns_threshold_expression >2sigma(I)
_cod_data_source_file jo7b00417_si_002.cif
_cod_data_source_block xxx
_cod_depositor_comments
;
The following automatic conversions were performed:

data item '_symmetry_cell_setting' value 'Monoclinic' was changed to
'monoclinic' in accordance with the
/home/saulius/struct/COD-crude-data/automatic-downloads/DataCite-retrospective/ACS/depositions/lib/dictionaries/cif_core.dic
dictionary named 'cif_core.dic' version 2.4.2 last updated on
2011-04-26.

Automatic conversion script
Id: cif_fix_values 6909 2019-04-08 15:41:33Z antanas 
;
_cod_original_sg_symbol_H-M 'P 21/c'
_cod_database_code 4037483

loop_
_symmetry_equiv_pos_site_id
_symmetry_equiv_pos_as_xyz
1 x,y,z
2 -x,1/2+y,1/2-z
3 -x,-y,-z
4 x,1/2-y,1/2+z

loop_
_atom_site_aniso_label
_atom_site_aniso_U_11
_atom_site_aniso_U_22
_atom_site_aniso_U_33
_atom_site_aniso_U_23
_atom_site_aniso_U_13
_atom_site_aniso_U_12
Cl1 0.0650(6) 0.1069(7) 0.1165(8) 0.0227(6) -0.0146(5) -0.0098(5)
O1 0.0789(14) 0.0441(11) 0.1172(19) 0.0023(12) -0.0043(13) -0.0036(10)
N1 0.0579(15) 0.0541(13) 0.0724(17) -0.0060(13) 0.0028(13) -0.0034(12)
N2 0.0602(14) 0.0471(12) 0.0600(15) 0.0004(11) -0.0016(12) 0.0005(11)
C1 0.060(2) 0.114(3) 0.082(2) -0.013(2) 0.0042(18) -0.003(2)
C2 0.064(2) 0.128(3) 0.104(3) -0.028(3) 0.004(2) -0.024(2)
C3 0.079(2) 0.097(3) 0.105(3) -0.025(2) 0.007(2) -0.031(2)
C4 0.077(2) 0.075(2) 0.090(3) -0.0125(19) 0.0092(19) -0.0217(18)
C5 0.0576(17) 0.0697(19) 0.0589(19) -0.0079(15) 0.0081(14) -0.0159(15)
C6 0.0547(17) 0.0542(16) 0.0555(18) -0.0049(14) 0.0098(14) -0.0022(13)
C7 0.0559(17) 0.0680(18) 0.0580(18) -0.0033(15) 0.0143(14) 0.0014(15)
C8 0.0519(17) 0.079(2) 0.0591(19) -0.0047(16) 0.0150(14) -0.0025(15)
C9 0.073(2) 0.087(2) 0.098(3) -0.008(2) 0.0077(19) 0.0172(18)
C10 0.0657(19) 0.0482(16) 0.063(2) 0.0023(15) 0.0070(15) -0.0065(14)
C11 0.0605(17) 0.0479(14) 0.0527(17) 0.0074(14) 0.0051(14) -0.0028(13)
C12 0.069(2) 0.0630(18) 0.068(2) -0.0027(16) 0.0049(17) 0.0056(15)
C13 0.068(2) 0.073(2) 0.080(2) 0.0059(19) 0.0084(18) 0.0119(17)
C14 0.0549(17) 0.073(2) 0.069(2) 0.0147(18) -0.0004(15) -0.0095(16)
C15 0.071(2) 0.0634(18) 0.081(2) -0.0036(17) -0.0036(17) -0.0102(16)
C16 0.0644(19) 0.0553(17) 0.074(2) 0.0001(16) 0.0009(16) -0.0012(14)
C17 0.0564(16) 0.0510(15) 0.0533(17) -0.0038(13) 0.0074(13) 0.0042(12)
C18 0.0492(15) 0.0459(14) 0.0548(17) -0.0049(13) 0.0024(13) 0.0023(12)
C19 0.097(2) 0.0460(16) 0.078(2) -0.0118(16) 0.0137(19) 0.0029(16)
C20 0.113(3) 0.0419(17) 0.119(3) -0.005(2) -0.001(3) -0.0046(18)
C21 0.074(2) 0.065(2) 0.107(3) 0.021(2) -0.003(2) -0.0177(17)
C22 0.0665(19) 0.080(2) 0.077(2) 0.0087(19) 0.0164(17) -0.0085(16)
C23 0.0618(17) 0.0501(15) 0.068(2) -0.0029(15) 0.0128(15) -0.0003(13)

loop_
_atom_site_label
_atom_site_type_symbol
_atom_site_thermal_displace_type
_atom_site_fract_x
_atom_site_fract_y
_atom_site_fract_z
_atom_site_occupancy
_atom_site_U_iso_or_equiv
_atom_site_calc_flag
_atom_site_refinement_flags
Cl1 Cl Uani -0.60639(9) 0.55687(10) 0.20753(5) 1.000 0.0971(4) . .
O1 O Uani 0.0606(2) 0.80141(18) 0.35570(11) 1.000 0.0806(9) . .
N1 N Uani 0.2524(3) 0.6459(2) 0.38005(11) 1.000 0.0615(9) . .
N2 N Uani 0.0340(3) 0.5765(2) 0.33088(10) 1.000 0.0560(8) . .
C1 C Uani 0.6396(4) 0.6276(4) 0.44999(16) 1.000 0.0854(14) . .
C2 C Uani 0.6739(4) 0.7561(4) 0.46560(18) 1.000 0.0987(16) . .
C3 C Uani 0.5666(4) 0.8572(4) 0.45342(17) 1.000 0.0936(16) . .
C4 C Uani 0.4183(4) 0.8335(3) 0.42561(16) 1.000 0.0805(14) . .
C5 C Uani 0.3850(3) 0.7034(3) 0.40939(13) 1.000 0.0619(11) . .
C6 C Uani 0.2776(3) 0.5114(3) 0.37157(13) 1.000 0.0545(10) . .
C7 C Uani 0.4223(3) 0.4773(3) 0.39498(13) 1.000 0.0602(10) . .
C8 C Uani 0.4927(3) 0.5980(3) 0.42018(13) 1.000 0.0628(11) . .
C9 C Uani 0.4991(4) 0.3437(3) 0.39375(16) 1.000 0.0859(14) . .
C10 C Uani 0.1086(3) 0.6882(3) 0.35522(13) 1.000 0.0589(11) . .
C11 C Uani -0.1189(3) 0.5748(2) 0.30066(13) 1.000 0.0536(9) . .
C12 C Uani -0.2243(3) 0.6767(3) 0.30765(14) 1.000 0.0667(11) . .
C13 C Uani -0.3726(4) 0.6704(3) 0.27806(15) 1.000 0.0735(12) . .
C14 C Uani -0.4169(3) 0.5636(3) 0.24235(15) 1.000 0.0658(11) . .
C15 C Uani -0.3120(4) 0.4633(3) 0.23461(15) 1.000 0.0722(11) . .
C16 C Uani -0.1642(3) 0.4688(3) 0.26316(14) 1.000 0.0647(11) . .
C17 C Uani 0.1313(3) 0.4547(2) 0.33949(13) 1.000 0.0534(9) . .
C18 C Uani 0.0543(3) 0.3486(2) 0.37668(12) 1.000 0.0500(9) . .
C19 C Uani 0.0611(4) 0.2171(3) 0.36021(15) 1.000 0.0733(11) . .
C20 C Uani -0.0054(4) 0.1207(3) 0.39551(19) 1.000 0.0917(15) . .
C21 C Uani -0.0804(4) 0.1554(3) 0.44654(19) 1.000 0.0824(14) . .
C22 C Uani -0.0881(3) 0.2853(3) 0.46351(16) 1.000 0.0740(11) . .
C23 C Uani -0.0203(3) 0.3814(3) 0.42900(13) 1.000 0.0596(10) . .
H1 H Uiso 0.71230 0.56060 0.45900 1.000 0.1020 calc R
H2 H Uiso 0.77150 0.77610 0.48480 1.000 0.1180 calc R
H3 H Uiso 0.59470 0.94350 0.46420 1.000 0.1130 calc R
H4 H Uiso 0.34560 0.90120 0.41830 1.000 0.0960 calc R
H9A H Uiso 0.60210 0.34880 0.41410 1.000 0.1290 calc R
H9B H Uiso 0.50700 0.31640 0.35180 1.000 0.1290 calc R
H9C H Uiso 0.43740 0.28050 0.41460 1.000 0.1290 calc R
H12 H Uiso -0.19570 0.74940 0.33220 1.000 0.0800 calc R
H13 H Uiso -0.44280 0.73960 0.28250 1.000 0.0880 calc R
H15 H Uiso -0.34110 0.39120 0.20990 1.000 0.0870 calc R
H16 H Uiso -0.09360 0.40060 0.25730 1.000 0.0780 calc R
H17 H Uiso 0.15500 0.41890 0.29930 1.000 0.0640 calc R
H19 H Uiso 0.11070 0.19290 0.32520 1.000 0.0880 calc R
H20 H Uiso 0.00110 0.03190 0.38440 1.000 0.1100 calc R
H21 H Uiso -0.12620 0.09050 0.46980 1.000 0.0990 calc R
H22 H Uiso -0.13900 0.30900 0.49830 1.000 0.0890 calc R
H23 H Uiso -0.02480 0.46960 0.44110 1.000 0.0720 calc R

loop_
_atom_type_symbol
_atom_type_description
_atom_type_scat_dispersion_real
_atom_type_scat_dispersion_imag
_atom_type_scat_source
O O 0.0106 0.0060 'International Tables Vol C Tables 4.2.6.8 and 6.1.1.4'
N N 0.0061 0.0033 'International Tables Vol C Tables 4.2.6.8 and 6.1.1.4'
Cl Cl 0.1484 0.1585 'International Tables Vol C Tables 4.2.6.8 and 6.1.1.4'
H H 0.0000 0.0000 'International Tables Vol C Tables 4.2.6.8 and 6.1.1.4'
C C 0.0033 0.0016 'International Tables Vol C Tables 4.2.6.8 and 6.1.1.4'

loop_
_geom_angle_atom_site_label_1
_geom_angle_atom_site_label_2
_geom_angle_atom_site_label_3
_geom_angle
_geom_angle_publ_flag
C5 N1 C6 109.9(2) yes
C5 N1 C10 136.9(2) yes
C6 N1 C10 113.1(2) yes
C10 N2 C11 124.9(2) yes
C10 N2 C17 112.6(2) yes
C11 N2 C17 122.43(19) yes
C2 C1 C8 119.1(3) no
C1 C2 C3 121.5(3) no
C2 C3 C4 122.0(4) no
C3 C4 C5 116.2(3) no
N1 C5 C4 131.3(3) yes
N1 C5 C8 105.3(2) yes
C4 C5 C8 123.3(3) no
N1 C6 C7 110.2(3) yes
N1 C6 C17 107.6(2) yes
C7 C6 C17 142.2(3) no
C6 C7 C8 106.0(3) no
C6 C7 C9 127.8(3) no
C8 C7 C9 126.2(2) no
C1 C8 C5 117.9(3) no
C1 C8 C7 133.5(3) no
C5 C8 C7 108.6(2) no
O1 C10 N1 125.6(3) yes
O1 C10 N2 128.5(2) yes
N1 C10 N2 106.0(2) yes
N2 C11 C12 121.7(2) yes
N2 C11 C16 119.6(2) yes
C12 C11 C16 118.7(2) no
C11 C12 C13 119.9(3) no
C12 C13 C14 120.7(3) no
Cl1 C14 C13 119.5(2) yes
Cl1 C14 C15 121.0(2) yes
C13 C14 C15 119.6(3) no
C14 C15 C16 120.3(3) no
C11 C16 C15 120.8(3) no
N2 C17 C6 100.66(19) yes
N2 C17 C18 113.0(2) yes
C6 C17 C18 113.4(2) no
C17 C18 C19 120.9(2) no
C17 C18 C23 120.7(2) no
C19 C18 C23 118.4(2) no
C18 C19 C20 120.4(3) no
C19 C20 C21 120.3(3) no
C20 C21 C22 120.0(3) no
C21 C22 C23 119.9(3) no
C18 C23 C22 121.0(3) no
C2 C1 H1 120.00 no
C8 C1 H1 120.00 no
C1 C2 H2 119.00 no
C3 C2 H2 119.00 no
C2 C3 H3 119.00 no
C4 C3 H3 119.00 no
C3 C4 H4 122.00 no
C5 C4 H4 122.00 no
C7 C9 H9A 109.00 no
C7 C9 H9B 109.00 no
C7 C9 H9C 109.00 no
H9A C9 H9B 109.00 no
H9A C9 H9C 109.00 no
H9B C9 H9C 110.00 no
C11 C12 H12 120.00 no
C13 C12 H12 120.00 no
C12 C13 H13 120.00 no
C14 C13 H13 120.00 no
C14 C15 H15 120.00 no
C16 C15 H15 120.00 no
C11 C16 H16 120.00 no
C15 C16 H16 120.00 no
N2 C17 H17 110.00 no
C6 C17 H17 110.00 no
C18 C17 H17 110.00 no
C18 C19 H19 120.00 no
C20 C19 H19 120.00 no
C19 C20 H20 120.00 no
C21 C20 H20 120.00 no
C20 C21 H21 120.00 no
C22 C21 H21 120.00 no
C21 C22 H22 120.00 no
C23 C22 H22 120.00 no
C18 C23 H23 120.00 no
C22 C23 H23 119.00 no

loop_
_geom_bond_atom_site_label_1
_geom_bond_atom_site_label_2
_geom_bond_distance
_geom_bond_publ_flag
Cl1 C14 1.744(3) yes
O1 C10 1.214(4) yes
N1 C5 1.391(4) yes
N1 C6 1.388(4) yes
N1 C10 1.378(4) yes
N2 C10 1.383(4) yes
N2 C11 1.424(4) yes
N2 C17 1.489(3) yes
C1 C2 1.367(6) no
C1 C8 1.407(4) no
C2 C3 1.386(5) no
C3 C4 1.389(5) no
C4 C5 1.384(4) no
C5 C8 1.416(4) no
C6 C7 1.351(4) no
C6 C17 1.505(4) no
C7 C8 1.450(4) no
C7 C9 1.501(4) no
C11 C12 1.382(4) no
C11 C16 1.385(4) no
C12 C13 1.385(4) no
C13 C14 1.368(4) no
C14 C15 1.370(4) no
C15 C16 1.372(4) no
C17 C18 1.519(3) no
C18 C19 1.377(4) no
C18 C23 1.382(4) no
C19 C20 1.385(5) no
C20 C21 1.365(6) no
C21 C22 1.365(4) no
C22 C23 1.378(4) no
C1 H1 0.9300 no
C2 H2 0.9300 no
C3 H3 0.9300 no
C4 H4 0.9300 no
C9 H9A 0.9600 no
C9 H9B 0.9600 no
C9 H9C 0.9600 no
C12 H12 0.9300 no
C13 H13 0.9300 no
C15 H15 0.9300 no
C16 H16 0.9300 no
C17 H17 0.9800 no
C19 H19 0.9300 no
C20 H20 0.9300 no
C21 H21 0.9300 no
C22 H22 0.9300 no
C23 H23 0.9300 no

loop_
_geom_contact_atom_site_label_1
_geom_contact_atom_site_label_2
_geom_contact_distance
_geom_contact_site_symmetry_2
_geom_contact_publ_flag
Cl1 H9B 3.0700 2_555 no
O1 C4 3.340(4) . no
O1 C12 2.876(3) . no
O1 C20 3.393(4) 1_565 no
O1 C16 3.262(4) 2_555 no
O1 H12 2.2800 . no
O1 H20 2.4700 1_565 no
O1 H4 2.8900 . no
O1 H16 2.6900 2_555 no
N1 N2 2.204(4) . no
N1 H22 2.9200 3_566 no
N2 H23 2.7100 . no
C1 C12 3.419(5) 1_655 no
C4 O1 3.340(4) . no
C8 C13 3.451(4) 1_655 no
C11 C23 3.466(4) . no
C12 C1 3.419(5) 1_455 no
C12 O1 2.876(3) . no
C13 C8 3.451(4) 1_455 no
C16 O1 3.262(4) 2_545 no
C16 C18 3.234(4) . no
C18 C16 3.234(4) . no
C20 O1 3.393(4) 1_545 no
C23 C11 3.466(4) . no
C1 H9A 2.9300 . no
C2 H9C 2.8600 3_666 no
C3 H3 3.0800 3_676 no
C4 H15 3.0400 2_555 no
C5 H22 3.0100 3_566 no
C10 H12 2.6900 . no
C11 H19 2.9900 2_555 no
C15 H13 3.0900 2_445 no
C16 H19 3.0200 2_555 no
C16 H17 2.8300 . no
C17 H16 2.6000 . no
C18 H16 2.8600 . no
C21 H2 3.0300 3_666 no
C22 H9A 2.8600 1_455 no
C22 H2 2.9300 3_666 no
C23 H1 3.0200 1_455 no
H1 C23 3.0200 1_655 no
H1 H9A 2.5100 . no
H1 H23 2.4800 1_655 no
H2 C21 3.0300 3_666 no
H2 C22 2.9300 3_666 no
H3 C3 3.0800 3_676 no
H3 H3 2.5900 3_676 no
H4 O1 2.8900 . no
H9A C1 2.9300 . no
H9A C22 2.8600 1_655 no
H9A H1 2.5100 . no
H9B Cl1 3.0700 2_545 no
H9C C2 2.8600 3_666 no
H12 O1 2.2800 . no
H12 C10 2.6900 . no
H13 C15 3.0900 2_455 no
H13 H15 2.4100 2_455 no
H15 C4 3.0400 2_545 no
H15 H13 2.4100 2_445 no
H16 C17 2.6000 . no
H16 C18 2.8600 . no
H16 H17 2.2600 . no
H16 O1 2.6900 2_545 no
H17 C16 2.8300 . no
H17 H16 2.2600 . no
H17 H19 2.3900 . no
H19 H17 2.3900 . no
H19 C11 2.9900 2_545 no
H19 C16 3.0200 2_545 no
H20 O1 2.4700 1_545 no
H22 N1 2.9200 3_566 no
H22 C5 3.0100 3_566 no
H23 N2 2.7100 . no
H23 H1 2.4800 1_455 no

loop_
_geom_hbond_atom_site_label_D
_geom_hbond_atom_site_label_H
_geom_hbond_atom_site_label_A
_geom_hbond_distance_DH
_geom_hbond_distance_HA
_geom_hbond_distance_DA
_geom_hbond_angle_DHA
_geom_hbond_site_symmetry_A
_geom_hbond_publ_flag
C12 H12 O1 0.9300 2.2800 2.876(3) 122.00 . yes
C20 H20 O1 0.9300 2.4700 3.393(4) 172.00 1_545 yes

loop_
_geom_torsion_atom_site_label_1
_geom_torsion_atom_site_label_2
_geom_torsion_atom_site_label_3
_geom_torsion_atom_site_label_4
_geom_torsion
_geom_torsion_publ_flag
C5 N1 C10 O1 -2.5(5) no
C6 N1 C10 O1 -178.6(3) no
C5 N1 C10 N2 177.8(3) no
C6 N1 C10 N2 1.7(3) no
C10 N1 C6 C17 -2.5(3) no
C10 N1 C5 C4 1.2(6) no
C6 N1 C5 C8 -1.4(3) no
C6 N1 C5 C4 177.4(3) no
C5 N1 C6 C17 -179.7(2) no
C5 N1 C6 C7 0.7(3) no
C10 N1 C5 C8 -177.6(3) no
C10 N1 C6 C7 177.9(2) no
C17 N2 C10 O1 -179.8(3) no
C11 N2 C10 N1 179.8(2) no
C11 N2 C10 O1 0.2(5) no
C10 N2 C11 C16 161.5(3) no
C17 N2 C11 C12 161.6(3) no
C11 N2 C17 C6 178.8(2) no
C17 N2 C11 C16 -18.5(4) no
C10 N2 C17 C6 -1.2(3) no
C10 N2 C11 C12 -18.4(4) no
C10 N2 C17 C18 120.0(2) no
C11 N2 C17 C18 -60.0(3) no
C17 N2 C10 N1 -0.2(3) no
C2 C1 C8 C7 176.4(3) no
C2 C1 C8 C5 -1.9(5) no
C8 C1 C2 C3 0.8(5) no
C1 C2 C3 C4 0.9(6) no
C2 C3 C4 C5 -1.5(5) no
C3 C4 C5 N1 -178.3(3) no
C3 C4 C5 C8 0.4(5) no
N1 C5 C8 C7 1.6(3) no
C4 C5 C8 C1 1.3(4) no
C4 C5 C8 C7 -177.4(3) no
N1 C5 C8 C1 -179.8(3) no
N1 C6 C7 C9 -177.7(3) no
C17 C6 C7 C8 -179.1(4) no
N1 C6 C7 C8 0.3(3) no
C7 C6 C17 N2 -178.5(4) no
N1 C6 C17 C18 -118.8(2) no
C17 C6 C7 C9 2.9(6) no
C7 C6 C17 C18 60.6(5) no
N1 C6 C17 N2 2.2(3) no
C9 C7 C8 C1 -1.4(5) no
C9 C7 C8 C5 176.9(3) no
C6 C7 C8 C5 -1.2(3) no
C6 C7 C8 C1 -179.5(3) no
C16 C11 C12 C13 0.9(4) no
N2 C11 C16 C15 178.5(3) no
N2 C11 C12 C13 -179.2(3) no
C12 C11 C16 C15 -1.5(4) no
C11 C12 C13 C14 0.7(5) no
C12 C13 C14 Cl1 178.2(2) no
C12 C13 C14 C15 -1.6(5) no
C13 C14 C15 C16 1.0(5) no
Cl1 C14 C15 C16 -178.8(2) no
C14 C15 C16 C11 0.6(5) no
N2 C17 C18 C19 138.9(3) no
N2 C17 C18 C23 -43.1(3) no
C6 C17 C18 C19 -107.4(3) no
C6 C17 C18 C23 70.6(3) no
C17 C18 C19 C20 178.0(3) no
C23 C18 C19 C20 -0.1(5) no
C17 C18 C23 C22 -178.9(2) no
C19 C18 C23 C22 -0.8(4) no
C18 C19 C20 C21 1.0(5) no
C19 C20 C21 C22 -1.0(5) no
C20 C21 C22 C23 0.1(5) no
C21 C22 C23 C18 0.8(4) no
